data_4111479
loop_
_publ_author_name
'Candace N. Cornell'
'Matthew S. Sigman'

_publ_section_title
;
 Discovery of and Mechanistic Insight into a Ligand-Modulated
 Palladium-Catalyzed Wacker Oxidation of Styrenes Using TBHP
;
_journal_name_full 'Journal of the American Chemical Society'
_journal_page_first 2796
_journal_page_last 2797
_journal_paper_doi 10.1021/ja043203m
_journal_volume 127
_journal_year 2005
_chemical_formula_moiety 'C27 H42 N2 O3 Pd,2(C F3 O3 S),2(H2 O),0.75(C2 H4 Cl2)'
_chemical_formula_sum 'C30.5 H49 Cl1.5 F6 N2 O11 Pd S2'
_chemical_formula_weight 957.41
_chemical_name_systematic
; 
 ? 
;
_space_group_IT_number 14
_symmetry_cell_setting monoclinic
_symmetry_space_group_name_Hall '-P 2yn'
_symmetry_space_group_name_H-M 'P 1 21/n 1'
_atom_sites_solution_hydrogens geom
_atom_sites_solution_primary direct
_atom_sites_solution_secondary difmap
_audit_creation_method SHELXL-97
_cell_angle_alpha 90.00
_cell_angle_beta 95.9628(12)
_cell_angle_gamma 90.00
_cell_formula_units_Z 4
_cell_length_a 13.0714(2)
_cell_length_b 19.7126(5)
_cell_length_c 17.3751(4)
_cell_measurement_reflns_used 7863
_cell_measurement_temperature 150(1)
_cell_measurement_theta_max 25.350
_cell_measurement_theta_min 1.018
_cell_volume 4452.84(17)
_computing_cell_refinement DENZO-SMN
_computing_data_collection 'Nonius COLLECT'
_computing_data_reduction DENZO-SMN
_computing_molecular_graphics 'WinGX, Ortep3'
_computing_structure_refinement 'SHELXL-97 (Sheldrick, 1997)'
_computing_structure_solution SIR-97
_diffrn_ambient_temperature 150(1)
_diffrn_measured_fraction_theta_full 0.993
_diffrn_measured_fraction_theta_max 0.993
_diffrn_measurement_device_type 'Nonius KappaCCd Diffractometer'
_diffrn_measurement_method 'Phi plus Omega scan'
_diffrn_radiation_monochromator graphite
_diffrn_radiation_source 'fine-focus sealed tube'
_diffrn_radiation_type MoK\a
_diffrn_radiation_wavelength 0.71073
_diffrn_reflns_av_R_equivalents 0.0216
_diffrn_reflns_av_sigmaI/netI 0.0361
_diffrn_reflns_limit_h_max 15
_diffrn_reflns_limit_h_min -15
_diffrn_reflns_limit_k_max 21
_diffrn_reflns_limit_k_min -23
_diffrn_reflns_limit_l_max 20
_diffrn_reflns_limit_l_min -20
_diffrn_reflns_number 13961
_diffrn_reflns_theta_full 25.36
_diffrn_reflns_theta_max 25.36
_diffrn_reflns_theta_min 2.13
_exptl_absorpt_coefficient_mu 0.676
_exptl_absorpt_correction_T_max 0.8880
_exptl_absorpt_correction_T_min 0.7832
_exptl_absorpt_correction_type multi-scan
_exptl_absorpt_process_details 'DENZO-SMN (Otwinowski & Minor, 1997)'
_exptl_crystal_colour yellow
_exptl_crystal_density_diffrn 1.428
_exptl_crystal_description prism
_exptl_crystal_F_000 1966
_exptl_crystal_size_max 0.38
_exptl_crystal_size_mid 0.25
_exptl_crystal_size_min 0.18
_refine_diff_density_max 1.092
_refine_diff_density_min -0.732
_refine_diff_density_rms 0.092
_refine_ls_extinction_method none
_refine_ls_goodness_of_fit_ref 1.047
_refine_ls_hydrogen_treatment mixed
_refine_ls_matrix_type full
_refine_ls_number_parameters 528
_refine_ls_number_reflns 8101
_refine_ls_number_restraints 40
_refine_ls_restrained_S_all 1.061
_refine_ls_R_factor_all 0.0764
_refine_ls_R_factor_gt 0.0602
_refine_ls_shift/su_max 0.001
_refine_ls_shift/su_mean 0.000
_refine_ls_structure_factor_coef Fsqd
_refine_ls_weighting_details 'calc w=1/[\s^2^(Fo^2^)+(0.0890P)^2^+8.7965P] where P=(Fo^2^+2Fc^2^)/3'
_refine_ls_weighting_scheme calc
_refine_ls_wR_factor_gt 0.1587
_refine_ls_wR_factor_ref 0.1697
_reflns_number_gt 6476
_reflns_number_total 8101
_reflns_threshold_expression >2sigma(I)
_cod_data_source_file ja043203msi20041111_121032.cif
_cod_data_source_block mss023
_cod_original_formula_sum 'C30.50 H49 Cl1.50 F6 N2 O11 Pd S2'
_cod_database_code 4111479

loop_
_symmetry_equiv_pos_as_xyz
'x, y, z'
'-x+1/2, y+1/2, -z+1/2'
'-x, -y, -z'
'x-1/2, -y-1/2, z-1/2'

loop_
_atom_site_label
_atom_site_type_symbol
_atom_site_fract_x
_atom_site_fract_y
_atom_site_fract_z
_atom_site_U_iso_or_equiv
_atom_site_adp_type
_atom_site_occupancy
_atom_site_symmetry_multiplicity
_atom_site_calc_flag
_atom_site_refinement_flags
_atom_site_disorder_assembly
_atom_site_disorder_group
Pd1 Pd 0.26844(3) 0.044528(17) 0.574654(18) 0.03858(15) Uani 1 1 d . . .
O1 O 0.2622(4) -0.0167(2) 0.4758(2) 0.0659(11) Uani 1 1 d D . .
O2 O 0.4231(3) 0.05182(19) 0.5701(2) 0.0504(8) Uani 1 1 d D . .
O3 O 0.1131(3) 0.03561(19) 0.5789(2) 0.0536(9) Uani 1 1 d D . .
N1 N 0.3373(3) 0.08703(19) 0.7354(2) 0.0409(9) Uani 1 1 d . . .
N2 N 0.2345(3) 0.1608(2) 0.6785(2) 0.0428(9) Uani 1 1 d . . .
C1 C 0.2805(3) 0.1012(2) 0.6681(3) 0.0373(9) Uani 1 1 d . . .
C2 C 0.3260(4) 0.1382(3) 0.7881(3) 0.0505(12) Uani 1 1 d . . .
H2 H 0.3577 0.1401 0.8398 0.061 Uiso 1 1 calc R . .
C3 C 0.2630(4) 0.1840(3) 0.7534(3) 0.0512(12) Uani 1 1 d . . .
H3 H 0.2414 0.2251 0.7754 0.061 Uiso 1 1 calc R . .
C4 C 0.3998(4) 0.0273(2) 0.7522(3) 0.0428(11) Uani 1 1 d . . .
C5 C 0.5071(4) 0.0346(3) 0.7578(3) 0.0497(12) Uani 1 1 d . . .
C6 C 0.5650(5) -0.0229(3) 0.7766(4) 0.0685(16) Uani 1 1 d . . .
H6 H 0.6379 -0.0201 0.7812 0.082 Uiso 1 1 calc R . .
C7 C 0.5189(6) -0.0837(4) 0.7886(4) 0.082(2) Uani 1 1 d . . .
H7 H 0.5603 -0.1226 0.8008 0.098 Uiso 1 1 calc R . .
C8 C 0.4131(7) -0.0895(3) 0.7834(4) 0.079(2) Uani 1 1 d . . .
H8 H 0.3826 -0.1322 0.7919 0.094 Uiso 1 1 calc R . .
C9 C 0.3512(5) -0.0334(3) 0.7657(3) 0.0550(13) Uani 1 1 d . . .
C10 C 0.1634(4) 0.1969(2) 0.6240(3) 0.0439(11) Uani 1 1 d . . .
C11 C 0.2018(4) 0.2304(3) 0.5626(3) 0.0558(13) Uani 1 1 d . . .
C12 C 0.1306(5) 0.2650(4) 0.5122(4) 0.0767(18) Uani 1 1 d . . .
H12 H 0.1526 0.2866 0.4679 0.092 Uiso 1 1 calc R . .
C13 C 0.0295(6) 0.2686(4) 0.5252(4) 0.088(2) Uani 1 1 d . . .
H13 H -0.0171 0.2938 0.4908 0.106 Uiso 1 1 calc R . .
C14 C -0.0057(5) 0.2362(3) 0.5873(4) 0.0700(17) Uani 1 1 d . . .
H14 H -0.0764 0.2392 0.5951 0.084 Uiso 1 1 calc R . .
C15 C 0.0612(4) 0.1988(3) 0.6389(3) 0.0511(12) Uani 1 1 d . . .
C16 C 0.5598(4) 0.1024(3) 0.7459(3) 0.0608(14) Uani 1 1 d . . .
H16 H 0.5070 0.1346 0.7214 0.073 Uiso 1 1 calc R . .
C17 C 0.6030(6) 0.1319(5) 0.8241(5) 0.102(3) Uani 1 1 d . . .
H17A H 0.6567 0.1018 0.8484 0.154 Uiso 1 1 calc R . .
H17B H 0.5476 0.1359 0.8578 0.154 Uiso 1 1 calc R . .
H17C H 0.6324 0.1768 0.8163 0.154 Uiso 1 1 calc R . .
C18 C 0.6451(5) 0.0968(4) 0.6939(5) 0.089(2) Uani 1 1 d . . .
H18A H 0.6987 0.0663 0.7176 0.133 Uiso 1 1 calc R . .
H18B H 0.6746 0.1418 0.6869 0.133 Uiso 1 1 calc R . .
H18C H 0.6173 0.0786 0.6435 0.133 Uiso 1 1 calc R . .
C19 C 0.2343(5) -0.0383(3) 0.7634(4) 0.0697(16) Uani 1 1 d . . .
H19 H 0.2066 0.0011 0.7315 0.084 Uiso 1 1 calc R . .
C20 C 0.1985(8) -0.0284(6) 0.8402(6) 0.134(4) Uani 1 1 d . . .
H20A H 0.1250 -0.0391 0.8376 0.201 Uiso 1 1 calc R . .
H20B H 0.2097 0.0188 0.8564 0.201 Uiso 1 1 calc R . .
H20C H 0.2369 -0.0585 0.8777 0.201 Uiso 1 1 calc R . .
C21 C 0.1891(6) -0.1003(5) 0.7228(5) 0.100(3) Uani 1 1 d . . .
H21A H 0.2045 -0.0998 0.6688 0.150 Uiso 1 1 calc R . .
H21B H 0.1144 -0.1005 0.7245 0.150 Uiso 1 1 calc R . .
H21C H 0.2190 -0.1410 0.7485 0.150 Uiso 1 1 calc R . .
C22 C 0.3154(5) 0.2304(3) 0.5502(4) 0.0633(14) Uani 1 1 d . . .
H22 H 0.3422 0.1842 0.5650 0.076 Uiso 1 1 calc R . .
C23 C 0.3751(7) 0.2795(7) 0.6030(7) 0.150(5) Uani 1 1 d . . .
H23A H 0.3535 0.2754 0.6552 0.225 Uiso 1 1 calc R . .
H23B H 0.3622 0.3258 0.5839 0.225 Uiso 1 1 calc R . .
H23C H 0.4487 0.2693 0.6046 0.225 Uiso 1 1 calc R . .
C24 C 0.3394(7) 0.2425(7) 0.4678(5) 0.138(4) Uani 1 1 d . . .
H24A H 0.2961 0.2130 0.4326 0.207 Uiso 1 1 calc R . .
H24B H 0.4120 0.2322 0.4637 0.207 Uiso 1 1 calc R . .
H24C H 0.3256 0.2900 0.4538 0.207 Uiso 1 1 calc R . .
C25 C 0.0198(4) 0.1638(3) 0.7074(4) 0.0608(14) Uani 1 1 d . . .
H25 H 0.0762 0.1349 0.7332 0.073 Uiso 1 1 calc R . .
C26 C -0.0101(7) 0.2154(4) 0.7672(5) 0.097(2) Uani 1 1 d . . .
H26A H 0.0476 0.2463 0.7810 0.145 Uiso 1 1 calc R . .
H26B H -0.0271 0.1914 0.8137 0.145 Uiso 1 1 calc R . .
H26C H -0.0700 0.2415 0.7453 0.145 Uiso 1 1 calc R . .
C27 C -0.0706(5) 0.1172(4) 0.6810(5) 0.088(2) Uani 1 1 d . . .
H27A H -0.1302 0.1447 0.6615 0.131 Uiso 1 1 calc R . .
H27B H -0.0880 0.0898 0.7248 0.131 Uiso 1 1 calc R . .
H27C H -0.0515 0.0873 0.6398 0.131 Uiso 1 1 calc R . .
S1 S 0.71725(12) 0.19492(8) 0.45136(9) 0.0621(4) Uani 1 1 d D . .
F1 F 0.6123(5) 0.2993(3) 0.4862(4) 0.162(3) Uani 1 1 d D . .
F2 F 0.6119(6) 0.2220(5) 0.5627(4) 0.189(3) Uani 1 1 d D . .
F3 F 0.7456(5) 0.2819(4) 0.5615(5) 0.184(4) Uani 1 1 d D . .
O4 O 0.6280(4) 0.1678(3) 0.4104(4) 0.1097(18) Uani 1 1 d D . .
O5 O 0.7791(5) 0.2374(3) 0.4069(3) 0.118(2) Uani 1 1 d D . .
O6 O 0.7790(4) 0.1488(2) 0.4990(3) 0.0794(12) Uani 1 1 d D . .
C28 C 0.6726(7) 0.2540(5) 0.5177(6) 0.104(3) Uani 1 1 d D . .
S2 S 0.1882(3) 0.10833(19) 0.3382(2) 0.0644(9) Uani 0.50 1 d P A 1
F4 F 0.2207(8) 0.1209(7) 0.1894(7) 0.113(3) Uiso 0.50 1 d P A 1
F5 F 0.2447(14) 0.1938(9) 0.2713(11) 0.188(6) Uiso 0.50 1 d P A 1
F6 F 0.0875(13) 0.1721(9) 0.2113(9) 0.164(5) Uiso 0.50 1 d P A 1
O7 O 0.1639(9) 0.0339(6) 0.3474(7) 0.097(3) Uiso 0.50 1 d P A 1
O8 O 0.2933(8) 0.1161(6) 0.3464(6) 0.090(3) Uiso 0.50 1 d P A 1
O9 O 0.1224(10) 0.1466(7) 0.3781(8) 0.086(4) Uiso 0.50 1 d P A 1
C29 C 0.1711(18) 0.1412(13) 0.2558(13) 0.122(7) Uiso 0.50 1 d P A 1
S2' S 0.1584(4) 0.0901(3) 0.3184(3) 0.0918(17) Uiso 0.50 1 d PD B 2
F4' F 0.0525(10) 0.1120(8) 0.2132(8) 0.144(4) Uiso 0.50 1 d PD B 2
F5' F 0.1922(11) 0.0818(8) 0.1856(8) 0.151(5) Uiso 0.50 1 d PD B 2
F6' F 0.1639(16) 0.1920(8) 0.2248(10) 0.179(6) Uiso 0.50 1 d PD B 2
O7' O 0.0783(16) 0.0431(10) 0.2849(14) 0.218(10) Uiso 0.50 1 d PD B 2
O8' O 0.2536(8) 0.0656(6) 0.3479(6) 0.096(3) Uiso 0.50 1 d PD B 2
O9' O 0.1042(18) 0.1295(12) 0.3694(13) 0.192(12) Uiso 0.50 1 d PD B 2
C29' C 0.1500(15) 0.1264(9) 0.2257(10) 0.125 Uiso 0.50 1 d PD B 2
O10 O 0.4763(3) 0.0705(2) 0.4237(2) 0.0650(10) Uani 1 1 d D . .
O11 O -0.0245(3) 0.0885(2) 0.4650(2) 0.0648(10) Uani 1 1 d D . .
Cl1 Cl 0.3626(5) 0.0683(3) 0.0005(3) 0.1240(16) Uani 0.70 1 d PD C 1
C30 C 0.4441(8) -0.0022(9) -0.0115(15) 0.187(10) Uani 0.70 1 d PD . 1
H30A H 0.4177 -0.0407 0.0173 0.225 Uiso 0.70 1 calc PR . 1
H30B H 0.4349 -0.0147 -0.0670 0.225 Uiso 0.70 1 calc PR . 1
Cl1' Cl 0.4023(10) 0.0696(8) -0.0090(9) 0.118(5) Uiso 0.30 1 d PD . 2
C30' C 0.5230(19) 0.0336(9) 0.012(3) 0.139(16) Uiso 0.30 1 d PD . 2
H30C H 0.5750 0.0501 -0.0209 0.166 Uiso 0.30 1 calc PR . 2
H30D H 0.5494 0.0359 0.0677 0.166 Uiso 0.30 1 calc PR . 2
Cl2 Cl 0.9015(11) 0.0557(7) 0.9297(9) 0.264(5) Uiso 0.50 1 d PD . .
C31 C 0.9527(17) -0.0173(11) 0.9803(18) 0.199(13) Uiso 0.50 1 d PD . .
H31A H 0.9068 -0.0348 1.0177 0.239 Uiso 0.50 1 calc PR . .
H31B H 0.9698 -0.0541 0.9451 0.239 Uiso 0.50 1 calc PR . .
H1A H 0.1986(11) -0.016(7) 0.469(9) 0.239 Uiso 1 1 d D . .
H1B H 0.281(10) -0.057(2) 0.480(9) 0.239 Uiso 1 1 d D . .
H2A H 0.462(8) 0.018(4) 0.577(10) 0.239 Uiso 1 1 d D . .
H2B H 0.455(8) 0.087(4) 0.584(9) 0.239 Uiso 1 1 d D . .
H3A H 0.111(11) 0.032(7) 0.6262(13) 0.239 Uiso 1 1 d D . .
H3B H 0.079(10) 0.004(5) 0.557(7) 0.239 Uiso 1 1 d D . .
H10A H 0.488(11) 0.030(2) 0.415(10) 0.239 Uiso 1 1 d D . .
H10B H 0.523(8) 0.094(6) 0.409(9) 0.239 Uiso 1 1 d D . .
H11A H 0.027(7) 0.078(7) 0.495(7) 0.239 Uiso 1 1 d D . .
H11B H -0.036(11) 0.1294(19) 0.471(9) 0.239 Uiso 1 1 d D . .

loop_
_atom_site_aniso_label
_atom_site_aniso_U_11
_atom_site_aniso_U_22
_atom_site_aniso_U_33
_atom_site_aniso_U_23
_atom_site_aniso_U_13
_atom_site_aniso_U_12
Pd1 0.0487(2) 0.0361(2) 0.0299(2) -0.00412(14) -0.00062(14) 0.00256(15)
O1 0.107(3) 0.054(2) 0.0369(19) -0.0112(17) 0.006(2) -0.002(2)
O2 0.0487(19) 0.060(2) 0.0429(19) -0.0077(17) 0.0060(15) 0.0032(16)
O3 0.0469(19) 0.058(2) 0.054(2) -0.0109(17) -0.0034(16) -0.0057(16)
N1 0.047(2) 0.044(2) 0.0318(19) -0.0050(16) 0.0019(16) 0.0039(17)
N2 0.046(2) 0.040(2) 0.042(2) -0.0102(17) 0.0007(16) 0.0052(17)
C1 0.036(2) 0.040(2) 0.036(2) -0.0035(19) 0.0034(17) 0.0022(18)
C2 0.058(3) 0.056(3) 0.036(2) -0.015(2) -0.002(2) 0.003(2)
C3 0.058(3) 0.048(3) 0.046(3) -0.018(2) 0.000(2) 0.003(2)
C4 0.054(3) 0.045(3) 0.028(2) -0.0029(19) -0.0019(19) 0.005(2)
C5 0.053(3) 0.055(3) 0.039(3) -0.004(2) -0.002(2) 0.009(2)
C6 0.069(4) 0.067(4) 0.067(4) -0.005(3) -0.006(3) 0.019(3)
C7 0.100(6) 0.065(4) 0.078(5) 0.004(3) -0.006(4) 0.030(4)
C8 0.124(6) 0.046(3) 0.064(4) 0.005(3) 0.004(4) 0.001(4)
C9 0.071(3) 0.054(3) 0.039(3) 0.001(2) 0.004(2) -0.001(3)
C10 0.045(3) 0.037(2) 0.048(3) -0.007(2) -0.002(2) 0.006(2)
C11 0.062(3) 0.048(3) 0.057(3) 0.001(2) 0.004(3) 0.003(2)
C12 0.084(5) 0.076(4) 0.069(4) 0.029(3) 0.004(3) 0.007(3)
C13 0.084(5) 0.088(5) 0.087(5) 0.029(4) -0.013(4) 0.019(4)
C14 0.053(3) 0.066(4) 0.089(5) 0.011(3) -0.006(3) 0.012(3)
C15 0.051(3) 0.042(3) 0.060(3) -0.004(2) 0.001(2) 0.004(2)
C16 0.053(3) 0.068(4) 0.061(3) -0.004(3) 0.003(2) -0.001(3)
C17 0.102(6) 0.108(6) 0.095(6) -0.035(5) -0.001(4) -0.035(5)
C18 0.067(4) 0.109(6) 0.092(5) -0.004(4) 0.019(4) -0.013(4)
C19 0.073(4) 0.073(4) 0.064(4) 0.006(3) 0.014(3) -0.017(3)
C20 0.123(7) 0.184(10) 0.102(7) -0.065(7) 0.047(6) -0.057(7)
C21 0.103(6) 0.105(6) 0.093(6) -0.026(5) 0.014(4) -0.037(5)
C22 0.073(4) 0.052(3) 0.068(4) -0.004(3) 0.021(3) 0.001(3)
C23 0.086(6) 0.202(12) 0.170(10) -0.108(9) 0.055(6) -0.052(7)
C24 0.101(6) 0.246(14) 0.073(5) -0.011(7) 0.033(5) -0.029(8)
C25 0.052(3) 0.058(3) 0.074(4) 0.002(3) 0.011(3) 0.000(3)
C26 0.118(6) 0.091(5) 0.085(5) -0.017(4) 0.034(5) -0.006(5)
C27 0.072(4) 0.088(5) 0.106(6) -0.009(4) 0.028(4) -0.030(4)
S1 0.0706(9) 0.0622(9) 0.0520(8) 0.0066(7) -0.0001(6) 0.0061(7)
F1 0.132(5) 0.128(5) 0.220(7) -0.026(5) -0.016(5) 0.074(4)
F2 0.180(6) 0.257(9) 0.146(6) 0.014(6) 0.089(5) 0.065(6)
F3 0.122(4) 0.207(7) 0.212(7) -0.139(6) -0.039(4) 0.061(5)
O4 0.100(4) 0.109(4) 0.113(4) -0.005(4) -0.024(3) -0.006(3)
O5 0.141(5) 0.119(5) 0.098(4) 0.038(4) 0.041(4) -0.005(4)
O6 0.088(3) 0.061(3) 0.086(3) 0.004(2) -0.005(2) 0.007(2)
C28 0.087(5) 0.110(7) 0.110(7) -0.023(5) -0.008(5) 0.032(5)
S2 0.063(2) 0.0590(19) 0.068(2) -0.0149(16) -0.0067(16) 0.0078(16)
O10 0.068(2) 0.073(3) 0.055(2) 0.009(2) 0.0086(19) 0.013(2)
O11 0.062(2) 0.064(2) 0.067(3) 0.000(2) 0.0011(19) 0.0058(19)
Cl1 0.120(4) 0.152(4) 0.097(3) -0.010(2) -0.002(3) 0.002(3)
C30 0.26(3) 0.105(13) 0.18(2) -0.007(14) -0.05(2) -0.002(19)

loop_
_atom_type_symbol
_atom_type_description
_atom_type_scat_dispersion_real
_atom_type_scat_dispersion_imag
_atom_type_scat_source
C C 0.0033 0.0016 'International Tables Vol C Tables 4.2.6.8 and 6.1.1.4'
H H 0.0000 0.0000 'International Tables Vol C Tables 4.2.6.8 and 6.1.1.4'
N N 0.0061 0.0033 'International Tables Vol C Tables 4.2.6.8 and 6.1.1.4'
O O 0.0106 0.0060 'International Tables Vol C Tables 4.2.6.8 and 6.1.1.4'
F F 0.0171 0.0103 'International Tables Vol C Tables 4.2.6.8 and 6.1.1.4'
S S 0.1246 0.1234 'International Tables Vol C Tables 4.2.6.8 and 6.1.1.4'
Cl Cl 0.1484 0.1585 'International Tables Vol C Tables 4.2.6.8 and 6.1.1.4'
Pd Pd -0.9988 1.0072 'International Tables Vol C Tables 4.2.6.8 and 6.1.1.4'

loop_
_geom_angle_atom_site_label_1
_geom_angle_atom_site_label_2
_geom_angle_atom_site_label_3
_geom_angle
_geom_angle_site_symmetry_1
_geom_angle_site_symmetry_3
C1 Pd1 O2 89.83(16) . .
C1 Pd1 O3 90.82(16) . .
O2 Pd1 O3 179.10(15) . .
C1 Pd1 O1 177.58(18) . .
O2 Pd1 O1 87.88(16) . .
O3 Pd1 O1 91.47(17) . .
Pd1 O1 H1A 93(10) . .
Pd1 O1 H1B 119(10) . .
H1A O1 H1B 108.9(19) . .
Pd1 O2 H2A 122(9) . .
Pd1 O2 H2B 122(9) . .
H2A O2 H2B 109.4(19) . .
Pd1 O3 H3A 100(10) . .
Pd1 O3 H3B 122(10) . .
H3A O3 H3B 109.0(19) . .
C1 N1 C2 109.8(4) . .
C1 N1 C4 126.3(4) . .
C2 N1 C4 123.9(4) . .
C1 N2 C3 109.5(4) . .
C1 N2 C10 127.6(4) . .
C3 N2 C10 122.8(4) . .
N2 C1 N1 106.1(4) . .
N2 C1 Pd1 127.7(3) . .
N1 C1 Pd1 126.1(3) . .
C3 C2 N1 107.5(4) . .
C3 C2 H2 126.3 . .
N1 C2 H2 126.3 . .
C2 C3 N2 107.1(4) . .
C2 C3 H3 126.4 . .
N2 C3 H3 126.4 . .
C9 C4 C5 123.3(5) . .
C9 C4 N1 118.5(4) . .
C5 C4 N1 118.1(4) . .
C6 C5 C4 116.9(5) . .
C6 C5 C16 120.3(5) . .
C4 C5 C16 122.8(5) . .
C7 C6 C5 121.0(6) . .
C7 C6 H6 119.5 . .
C5 C6 H6 119.5 . .
C6 C7 C8 121.1(6) . .
C6 C7 H7 119.4 . .
C8 C7 H7 119.4 . .
C7 C8 C9 120.4(6) . .
C7 C8 H8 119.8 . .
C9 C8 H8 119.8 . .
C8 C9 C4 117.3(6) . .
C8 C9 C19 121.0(6) . .
C4 C9 C19 121.7(5) . .
C15 C10 C11 124.2(5) . .
C15 C10 N2 117.2(4) . .
C11 C10 N2 118.5(4) . .
C12 C11 C10 116.4(5) . .
C12 C11 C22 120.6(5) . .
C10 C11 C22 123.0(5) . .
C13 C12 C11 121.1(6) . .
C13 C12 H12 119.4 . .
C11 C12 H12 119.4 . .
C12 C13 C14 121.0(6) . .
C12 C13 H13 119.5 . .
C14 C13 H13 119.5 . .
C13 C14 C15 120.8(6) . .
C13 C14 H14 119.6 . .
C15 C14 H14 119.6 . .
C10 C15 C14 116.4(5) . .
C10 C15 C25 124.1(5) . .
C14 C15 C25 119.5(5) . .
C18 C16 C5 112.9(5) . .
C18 C16 C17 109.4(6) . .
C5 C16 C17 110.0(5) . .
C18 C16 H16 108.2 . .
C5 C16 H16 108.2 . .
C17 C16 H16 108.2 . .
C16 C17 H17A 109.5 . .
C16 C17 H17B 109.5 . .
H17A C17 H17B 109.5 . .
C16 C17 H17C 109.5 . .
H17A C17 H17C 109.5 . .
H17B C17 H17C 109.5 . .
C16 C18 H18A 109.5 . .
C16 C18 H18B 109.5 . .
H18A C18 H18B 109.5 . .
C16 C18 H18C 109.5 . .
H18A C18 H18C 109.5 . .
H18B C18 H18C 109.5 . .
C20 C19 C21 112.8(6) . .
C20 C19 C9 112.4(6) . .
C21 C19 C9 114.0(6) . .
C20 C19 H19 105.6 . .
C21 C19 H19 105.6 . .
C9 C19 H19 105.6 . .
C19 C20 H20A 109.5 . .
C19 C20 H20B 109.5 . .
H20A C20 H20B 109.5 . .
C19 C20 H20C 109.5 . .
H20A C20 H20C 109.5 . .
H20B C20 H20C 109.5 . .
C19 C21 H21A 109.5 . .
C19 C21 H21B 109.5 . .
H21A C21 H21B 109.5 . .
C19 C21 H21C 109.5 . .
H21A C21 H21C 109.5 . .
H21B C21 H21C 109.5 . .
C23 C22 C24 109.5(7) . .
C23 C22 C11 111.6(5) . .
C24 C22 C11 115.8(6) . .
C23 C22 H22 106.5 . .
C24 C22 H22 106.5 . .
C11 C22 H22 106.5 . .
C22 C23 H23A 109.5 . .
C22 C23 H23B 109.5 . .
H23A C23 H23B 109.5 . .
C22 C23 H23C 109.5 . .
H23A C23 H23C 109.5 . .
H23B C23 H23C 109.5 . .
C22 C24 H24A 109.5 . .
C22 C24 H24B 109.5 . .
H24A C24 H24B 109.5 . .
C22 C24 H24C 109.5 . .
H24A C24 H24C 109.5 . .
H24B C24 H24C 109.5 . .
C15 C25 C27 111.4(5) . .
C15 C25 C26 111.4(5) . .
C27 C25 C26 111.0(6) . .
C15 C25 H25 107.6 . .
C27 C25 H25 107.6 . .
C26 C25 H25 107.6 . .
C25 C26 H26A 109.5 . .
C25 C26 H26B 109.5 . .
H26A C26 H26B 109.5 . .
C25 C26 H26C 109.5 . .
H26A C26 H26C 109.5 . .
H26B C26 H26C 109.5 . .
C25 C27 H27A 109.5 . .
C25 C27 H27B 109.5 . .
H27A C27 H27B 109.5 . .
C25 C27 H27C 109.5 . .
H27A C27 H27C 109.5 . .
H27B C27 H27C 109.5 . .
O4 S1 O6 116.3(3) . .
O4 S1 O5 115.6(4) . .
O6 S1 O5 111.5(3) . .
O4 S1 C28 105.4(4) . .
O6 S1 C28 104.2(4) . .
O5 S1 C28 101.9(5) . .
F1 C28 F3 110.2(8) . .
F1 C28 F2 101.8(8) . .
F3 C28 F2 107.9(9) . .
F1 C28 S1 114.2(7) . .
F3 C28 S1 113.0(6) . .
F2 C28 S1 109.0(7) . .
O8 S2 O9 123.6(8) . .
O8 S2 O7 108.4(7) . .
O9 S2 O7 109.1(8) . .
O8 S2 C29 95.4(10) . .
O9 S2 C29 101.3(10) . .
O7 S2 C29 119.1(10) . .
F6 C29 F5 105.0(19) . .
F6 C29 F4 93.9(16) . .
F5 C29 F4 90.2(16) . .
F6 C29 S2 135.1(18) . .
F5 C29 S2 95.7(16) . .
F4 C29 S2 125.8(17) . .
O8' S2' O9' 116.5(12) . .
O8' S2' O7' 120.2(11) . .
O9' S2' O7' 102.1(13) . .
O8' S2' C29' 116.8(8) . .
O9' S2' C29' 111.2(12) . .
O7' S2' C29' 85.4(11) . .
F5' C29' F4' 103.2(16) . .
F5' C29' F6' 127.1(17) . .
F4' C29' F6' 110.4(17) . .
F5' C29' S2' 103.3(13) . .
F4' C29' S2' 91.8(11) . .
F6' C29' S2' 114.8(15) . .
H10A O10 H10B 108.9(19) . .
H11A O11 H11B 108.7(19) . .
C30 C30 Cl1 120.7(17) 3_655 .
C30 C30 H30A 107.2 3_655 .
Cl1 C30 H30A 107.2 . .
C30 C30 H30B 107.2 3_655 .
Cl1 C30 H30B 107.2 . .
H30A C30 H30B 106.8 . .
C30' Cl1' C30' 41.5(8) . 3_655
C30' C30' Cl1' 88.4(19) 3_655 .
C30' C30' Cl1' 50.1(13) 3_655 3_655
Cl1' C30' Cl1' 138.5(8) . 3_655
C30' C30' H30C 113.9 3_655 .
Cl1' C30' H30C 113.9 . .
Cl1' C30' H30C 87.6 3_655 .
C30' C30' H30D 113.9 3_655 .
Cl1' C30' H30D 113.9 . .
Cl1' C30' H30D 87.6 3_655 .
H30C C30' H30D 111.1 . .
C31 C31 Cl2 96.0(19) 3_757 .
C31 C31 H31A 112.5 3_757 .
Cl2 C31 H31A 112.5 . .
C31 C31 H31B 112.5 3_757 .
Cl2 C31 H31B 112.5 . .
H31A C31 H31B 110.1 . .

loop_
_geom_bond_atom_site_label_1
_geom_bond_atom_site_label_2
_geom_bond_distance
_geom_bond_site_symmetry_2
Pd1 C1 1.963(4) .
Pd1 O2 2.037(3) .
Pd1 O3 2.048(4) .
Pd1 O1 2.093(4) .
O1 H1A 0.829(10) .
O1 H1B 0.829(10) .
O2 H2A 0.828(10) .
O2 H2B 0.828(11) .
O3 H3A 0.830(10) .
O3 H3B 0.829(10) .
N1 C1 1.348(6) .
N1 C2 1.380(6) .
N1 C4 1.446(6) .
N2 C1 1.341(6) .
N2 C3 1.393(6) .
N2 C10 1.445(6) .
C2 C3 1.325(7) .
C2 H2 0.9500 .
C3 H3 0.9500 .
C4 C9 1.387(7) .
C4 C5 1.402(7) .
C5 C6 1.383(8) .
C5 C16 1.529(8) .
C6 C7 1.367(10) .
C6 H6 0.9500 .
C7 C8 1.381(10) .
C7 H7 0.9500 .
C8 C9 1.385(9) .
C8 H8 0.9500 .
C9 C19 1.528(9) .
C10 C15 1.387(7) .
C10 C11 1.391(7) .
C11 C12 1.390(8) .
C11 C22 1.523(8) .
C12 C13 1.364(10) .
C12 H12 0.9500 .
C13 C14 1.373(10) .
C13 H13 0.9500 .
C14 C15 1.396(8) .
C14 H14 0.9500 .
C15 C25 1.523(8) .
C16 C18 1.510(9) .
C16 C17 1.532(9) .
C16 H16 1.0000 .
C17 H17A 0.9800 .
C17 H17B 0.9800 .
C17 H17C 0.9800 .
C18 H18A 0.9800 .
C18 H18B 0.9800 .
C18 H18C 0.9800 .
C19 C20 1.471(10) .
C19 C21 1.501(10) .
C19 H19 1.0000 .
C20 H20A 0.9800 .
C20 H20B 0.9800 .
C20 H20C 0.9800 .
C21 H21A 0.9800 .
C21 H21B 0.9800 .
C21 H21C 0.9800 .
C22 C23 1.496(10) .
C22 C24 1.516(10) .
C22 H22 1.0000 .
C23 H23A 0.9800 .
C23 H23B 0.9800 .
C23 H23C 0.9800 .
C24 H24A 0.9800 .
C24 H24B 0.9800 .
C24 H24C 0.9800 .
C25 C27 1.528(9) .
C25 C26 1.534(9) .
C25 H25 1.0000 .
C26 H26A 0.9800 .
C26 H26B 0.9800 .
C26 H26C 0.9800 .
C27 H27A 0.9800 .
C27 H27B 0.9800 .
C27 H27C 0.9800 .
S1 O4 1.407(5) .
S1 O6 1.423(5) .
S1 O5 1.442(5) .
S1 C28 1.779(9) .
F1 C28 1.275(9) .
F2 C28 1.329(11) .
F3 C28 1.281(9) .
S2 O8 1.375(11) .
S2 O9 1.383(12) .
S2 O7 1.513(12) .
S2 C29 1.57(2) .
F4 C29 1.44(2) .
F5 C29 1.42(3) .
F6 C29 1.41(3) .
S2' O8' 1.383(10) .
S2' O9' 1.422(16) .
S2' O7' 1.472(15) .
S2' C29' 1.754(16) .
F4' C29' 1.301(17) .
F5' C29' 1.282(17) .
F6' C29' 1.306(17) .
O10 H10A 0.830(10) .
O10 H10B 0.829(11) .
O11 H11A 0.830(10) .
O11 H11B 0.830(10) .
Cl1 C30 1.776(15) .
C30 C30 1.478(18) 3_655
C30 H30A 0.9900 .
C30 H30B 0.9900 .
Cl1' C30' 1.735(19) .
Cl1' C30' 2.26(3) 3_655
C30' C30' 1.50(2) 3_655
C30' Cl1' 2.26(3) 3_655
C30' H30C 0.9900 .
C30' H30D 0.9900 .
Cl2 C31 1.781(18) .
C31 C31 1.51(2) 3_757
C31 H31A 0.9900 .
C31 H31B 0.9900 .
